data_7060125
loop_
_publ_author_name
'Lu, Lu'
'Wang, Jun'
'Shi, Chuncheng'
'Sun, Yanchun'
'Wu, Weiping'
'Pan, Ying'
'Muddassir, Mohd.'

_publ_section_title
;
 Four structural diversity MOF-photocatalysts readily prepared for the
 degradation of the methyl violet dye under UV-visible light
;
_journal_issue 2
_journal_name_full 'New Journal of Chemistry'
_journal_page_first 551
_journal_page_last 560
_journal_paper_doi 10.1039/D0NJ04478D
_journal_volume 45
_journal_year 2021
_chemical_formula_moiety 'C23 H20 Co N5 O7, H2 O'
_chemical_formula_sum 'C23 H22 Co N5 O8'
_chemical_formula_weight 555.38
_space_group_crystal_system monoclinic
_space_group_IT_number 14
_space_group_name_Hall '-P 2ybc'
_space_group_name_H-M_alt 'P 1 21/c 1'
_atom_sites_solution_hydrogens mixed
_audit_creation_date 2020-10-12
_audit_creation_method
;
Olex2 1.2
(compiled 2018.05.29 svn.r3508 for OlexSys, GUI svn.r5506)
;
_audit_update_record
;
2020-10-13 deposited with the CCDC.	2020-11-19 downloaded from the CCDC.
;
_cell_angle_alpha 90
_cell_angle_beta 94.010(2)
_cell_angle_gamma 90
_cell_formula_units_Z 4
_cell_length_a 7.7545(7)
_cell_length_b 17.5971(16)
_cell_length_c 17.4176(15)
_cell_measurement_reflns_used 3541
_cell_measurement_temperature 293(2)
_cell_measurement_theta_max 27.128
_cell_measurement_theta_min 2.595
_cell_volume 2370.9(4)
_computing_cell_refinement 'CrysAlisPro 1.171.40.61a (Rigaku OD, 2019)'
_computing_data_collection 'CrysAlisPro 1.171.40.61a (Rigaku OD, 2019)'
_computing_data_reduction 'CrysAlisPro 1.171.40.61a (Rigaku OD, 2019)'
_computing_molecular_graphics 'Olex2 (Dolomanov et al., 2009)'
_computing_publication_material 'Olex2 (Dolomanov et al., 2009)'
_computing_structure_refinement 'ShelXL (Sheldrick, 2015)'
_computing_structure_solution 'ShelXS (Sheldrick, 2015)'
_diffrn_ambient_temperature 293(2)
_diffrn_measured_fraction_theta_full 0.999
_diffrn_measured_fraction_theta_max 0.974
_diffrn_measurement_device_type 'Bruker APEX-II CCD'
_diffrn_measurement_method '\f and \w scans'
_diffrn_radiation_monochromator graphite
_diffrn_radiation_type MoK\a
_diffrn_radiation_wavelength 0.71073
_diffrn_reflns_av_R_equivalents 0.0404
_diffrn_reflns_av_unetI/netI 0.0552
_diffrn_reflns_Laue_measured_fraction_full 0.999
_diffrn_reflns_Laue_measured_fraction_max 0.974
_diffrn_reflns_limit_h_max 10
_diffrn_reflns_limit_h_min -7
_diffrn_reflns_limit_k_max 22
_diffrn_reflns_limit_k_min -22
_diffrn_reflns_limit_l_max 22
_diffrn_reflns_limit_l_min -22
_diffrn_reflns_number 14206
_diffrn_reflns_point_group_measured_fraction_full 0.999
_diffrn_reflns_point_group_measured_fraction_max 0.974
_diffrn_reflns_theta_full 25.242
_diffrn_reflns_theta_max 27.686
_diffrn_reflns_theta_min 2.344
_diffrn_standards_number 0
_exptl_absorpt_coefficient_mu 0.784
_exptl_absorpt_correction_T_max 0.7456
_exptl_absorpt_correction_T_min 0.6298
_exptl_absorpt_correction_type multi-scan
_exptl_absorpt_process_details
'SADABS-2014/5 (Bruker,2014/5) was used for absorption correction. wR2(int) was 0.0878 before and 0.0410 after correction. The Ratio of minimum to maximum transmission is 0.8447. The \l/2 correction factor is 0.00150.'
_exptl_crystal_colour pink
_exptl_crystal_colour_primary pink
_exptl_crystal_density_diffrn 1.556
_exptl_crystal_description block
_exptl_crystal_F_000 1144
_exptl_crystal_size_max 0.28
_exptl_crystal_size_mid 0.26
_exptl_crystal_size_min 0.24
_refine_diff_density_max 0.367
_refine_diff_density_min -0.364
_refine_diff_density_rms 0.072
_refine_ls_extinction_method none
_refine_ls_goodness_of_fit_ref 1.042
_refine_ls_hydrogen_treatment constr
_refine_ls_matrix_type full
_refine_ls_number_parameters 337
_refine_ls_number_reflns 5408
_refine_ls_number_restraints 7
_refine_ls_restrained_S_all 1.042
_refine_ls_R_factor_all 0.0668
_refine_ls_R_factor_gt 0.0428
_refine_ls_shift/su_max 0.001
_refine_ls_shift/su_mean 0.000
_refine_ls_structure_factor_coef Fsqd
_refine_ls_weighting_details 'w=1/[\s^2^(Fo^2^)+(0.0365P)^2^+0.9480P] where P=(Fo^2^+2Fc^2^)/3'
_refine_ls_weighting_scheme calc
_refine_ls_wR_factor_gt 0.0850
_refine_ls_wR_factor_ref 0.0926
_reflns_Friedel_coverage 0.000
_reflns_number_gt 4086
_reflns_number_total 5408
_reflns_threshold_expression 'I > 2\s(I)'
_cod_data_source_file d0nj04478d2.cif
_cod_data_source_block 1
_cod_depositor_comments 'Adding full bibliography for 7060122--7060125.cif.'
_cod_database_code 7060125
_shelx_shelxl_version_number 2014/7
_shelx_space_group_comment
;
The symmetry employed for this shelxl refinement is uniquely defined
by the following loop, which should always be used as a source of
symmetry information in preference to the above space-group names.
They are only intended as comments.
;
_shelx_estimated_absorpt_t_max 0.834
_shelx_estimated_absorpt_t_min 0.810
_olex2_refinement_description
;
1. Fixed Uiso
 At 1.2 times of:
  All C(H) groups, {H7A,H7B} of O7, {H6A,H6B} of O6, All C(H,H) groups
 At 1.5 times of:
  {H8A,H8B} of O8
2. Restrained distances
 H6B-O6 = H6A-O6
 0.82 with sigma of 0.02
 H6B-H6A
 1.25 with sigma of 0.02
 H7A-O7 = H7B-O7
 0.82 with sigma of 0.02
 H7A-H7B
 1.25 with sigma of 0.02
 O4_$1-H8B
 2.35 with sigma of 0.02
3.a Riding coordinates:
 O6(H6A,H6B), O7(H7A,H7B)
3.b Free rotating group:
 O8(H8A,H8B)
3.c Secondary CH2 refined with riding coordinates:
 C9(H9A,H9B)
3.d Aromatic/amide H refined with riding coordinates:
 C7(H7), C18(H18), C13(H13), C3(H3), C23(H23), C22(H22), C20(H20), C5(H5),
 C17(H17), C11(H11), C15(H15), C12(H12), C21(H21), C14(H14)
;
_olex2_submission_special_instructions 'No special instructions were received'

loop_
_space_group_symop_operation_xyz
'x, y, z'
'-x, y+1/2, -z+1/2'
'-x, -y, -z'
'x, -y-1/2, z-1/2'

loop_
_atom_site_label
_atom_site_type_symbol
_atom_site_fract_x
_atom_site_fract_y
_atom_site_fract_z
_atom_site_U_iso_or_equiv
_atom_site_adp_type
_atom_site_occupancy
_atom_site_site_symmetry_order
_atom_site_calc_flag
_atom_site_refinement_flags_posn
_atom_site_refinement_flags_adp
_atom_site_refinement_flags_occupancy
_atom_site_disorder_assembly
_atom_site_disorder_group
Co1 Co 0.45409(4) 0.13447(2) 0.57921(2) 0.01493(9) Uani 1 1 d . . . . .
C1 C 0.1786(3) 0.13185(14) 0.69495(13) 0.0198(5) Uani 1 1 d . . . . .
O1 O 0.2995(2) 0.16823(9) 0.66614(9) 0.0234(4) Uani 1 1 d . . . . .
O2 O 0.0967(2) 0.07803(11) 0.66385(10) 0.0330(5) Uani 1 1 d . . . . .
N2 N 0.7939(3) 0.29967(12) 0.68490(11) 0.0263(5) Uani 1 1 d . . . . .
C9 C -0.2610(4) 0.05211(18) 0.89069(16) 0.0397(8) Uani 1 1 d . . . . .
H9A H -0.1942 0.0097 0.8732 0.048 Uiso 1 1 calc R . . . .
H9B H -0.3236 0.0749 0.8463 0.048 Uiso 1 1 calc R . . . .
O5 O -0.1496(3) 0.10668(12) 0.92865(10) 0.0417(5) Uani 1 1 d . . . . .
O3 O 0.4194(2) 0.32430(11) 0.89236(10) 0.0360(5) Uani 1 1 d . . . . .
C7 C 0.0055(3) 0.11879(14) 0.81152(14) 0.0238(6) Uani 1 1 d . . . . .
H7 H -0.0627 0.0823 0.7855 0.029 Uiso 1 1 calc R . . . .
N4 N 1.2402(2) 0.45973(11) 0.81168(11) 0.0214(4) Uani 1 1 d . . . . .
C18 C 1.0123(3) 0.40316(15) 0.88112(14) 0.0264(6) Uani 1 1 d . . . . .
H18 H 1.0634 0.4249 0.9258 0.032 Uiso 1 1 calc R . . . .
O4 O 0.3263(2) 0.28725(9) 1.00471(9) 0.0238(4) Uani 1 1 d D . . . .
C13 C 0.6940(3) 0.23674(14) 0.68277(14) 0.0255(6) Uani 1 1 d . . . . .
H13 H 0.6672 0.2097 0.7262 0.031 Uiso 1 1 calc R . . . .
C3 C 0.2392(3) 0.20877(13) 0.81459(13) 0.0197(5) Uani 1 1 d . . . . .
H3 H 0.3260 0.2334 0.7900 0.024 Uiso 1 1 calc R . . . .
C23 C 1.3834(3) 0.44789(15) 0.77110(14) 0.0262(6) Uani 1 1 d . . . . .
H23 H 1.3983 0.4099 0.7350 0.031 Uiso 1 1 calc R . . . .
N5 N 0.8680(3) 0.36311(13) 0.88564(12) 0.0303(5) Uani 1 1 d . . . . .
C10 C -0.3851(3) 0.02534(15) 0.94736(15) 0.0302(6) Uani 1 1 d . . . . .
N3 N 1.4281(3) 0.54879(11) 0.84841(11) 0.0222(4) Uani 1 1 d . . . . .
N1 N 0.6392(3) 0.21827(12) 0.61249(11) 0.0238(5) Uani 1 1 d . . . . .
C19 C 1.0892(3) 0.41380(13) 0.81286(14) 0.0218(5) Uani 1 1 d . . . . .
C4 C 0.2122(3) 0.22657(13) 0.89074(13) 0.0184(5) Uani 1 1 d . . . . .
C22 C 1.4980(3) 0.50228(14) 0.79410(14) 0.0271(6) Uani 1 1 d . . . . .
H22 H 1.6075 0.5078 0.7763 0.033 Uiso 1 1 calc R . . . .
C8 C 0.3285(3) 0.28376(13) 0.93255(13) 0.0185(5) Uani 1 1 d . . . . .
C2 C 0.1381(3) 0.15494(13) 0.77539(13) 0.0192(5) Uani 1 1 d . . . . .
C16 C 0.8721(3) 0.33627(14) 0.75167(14) 0.0233(5) Uani 1 1 d . . . . .
C20 C 1.0209(3) 0.37906(13) 0.74636(14) 0.0238(5) Uani 1 1 d . . . . .
H20 H 1.0726 0.3842 0.7000 0.029 Uiso 1 1 calc R . . . .
C5 C 0.0818(3) 0.19111(14) 0.92662(13) 0.0229(5) Uani 1 1 d . . . . .
H5 H 0.0637 0.2026 0.9776 0.028 Uiso 1 1 calc R . . . .
C6 C -0.0233(3) 0.13804(15) 0.88685(14) 0.0262(6) Uani 1 1 d . . . . .
C17 C 0.7977(3) 0.33107(15) 0.82112(15) 0.0294(6) Uani 1 1 d . . . . .
H17 H 0.6947 0.3043 0.8232 0.035 Uiso 1 1 calc R . . . .
C11 C -0.3286(4) -0.01824(19) 1.00968(18) 0.0459(8) Uani 1 1 d . . . . .
H11 H -0.2121 -0.0309 1.0169 0.055 Uiso 1 1 calc R . . . .
C15 C 0.7996(4) 0.32312(18) 0.60948(16) 0.0448(8) Uani 1 1 d . . . . .
H15 H 0.8574 0.3653 0.5920 0.054 Uiso 1 1 calc R . . . .
C12 C -0.4418(4) -0.04350(18) 1.06165(17) 0.0428(8) Uani 1 1 d . . . . .
H12 H -0.4009 -0.0731 1.1033 0.051 Uiso 1 1 calc R . . . .
C21 C 1.2744(3) 0.52125(14) 0.85728(14) 0.0233(5) Uani 1 1 d . . . . .
H21 H 1.1977 0.5413 0.8907 0.028 Uiso 1 1 calc R . . . .
C14 C 0.7051(4) 0.27289(17) 0.56640(16) 0.0426(8) Uani 1 1 d . . . . .
H14 H 0.6870 0.2748 0.5131 0.051 Uiso 1 1 calc R . . . .
O6 O 0.2670(2) 0.05246(9) 0.53837(9) 0.0238(4) Uani 1 1 d D . . . .
H6A H 0.1961 0.0464 0.5706 0.029 Uiso 1 1 d DR . . . .
H6B H 0.3094 0.0094 0.5362 0.029 Uiso 1 1 d DR . . . .
O7 O 0.6081(2) 0.09505(9) 0.48590(9) 0.0254(4) Uani 1 1 d D . . . .
H7A H 0.6961 0.1208 0.4852 0.031 Uiso 1 1 d DR . . . .
H7B H 0.5477 0.1146 0.4508 0.031 Uiso 1 1 d DR . . . .
O8 O 0.2843(4) 0.33046(13) 0.62539(14) 0.0636(7) Uani 1 1 d . . . . .
H8A H 0.2763 0.2861 0.6443 0.095 Uiso 1 1 d G . . . .
H8B H 0.3184 0.3273 0.5802 0.095 Uiso 1 1 d DG . . . .

loop_
_atom_site_aniso_label
_atom_site_aniso_U_11
_atom_site_aniso_U_22
_atom_site_aniso_U_33
_atom_site_aniso_U_23
_atom_site_aniso_U_13
_atom_site_aniso_U_12
Co1 0.01519(16) 0.01668(16) 0.01300(15) -0.00009(13) 0.00158(11) 0.00072(13)
C1 0.0193(12) 0.0243(13) 0.0160(11) -0.0031(10) 0.0030(9) 0.0015(11)
O1 0.0269(10) 0.0261(9) 0.0187(8) -0.0038(7) 0.0122(7) -0.0071(7)
O2 0.0298(10) 0.0429(12) 0.0280(10) -0.0174(9) 0.0134(8) -0.0169(9)
N2 0.0276(12) 0.0299(12) 0.0214(11) -0.0022(9) 0.0012(9) -0.0122(9)
C9 0.0403(17) 0.0493(19) 0.0313(15) -0.0112(14) 0.0150(13) -0.0284(14)
O5 0.0453(12) 0.0555(13) 0.0270(10) -0.0162(9) 0.0222(9) -0.0339(10)
O3 0.0410(12) 0.0475(12) 0.0199(9) -0.0029(8) 0.0059(8) -0.0268(10)
C7 0.0245(13) 0.0256(14) 0.0221(13) -0.0051(10) 0.0073(10) -0.0100(10)
N4 0.0198(11) 0.0224(11) 0.0218(10) -0.0042(8) -0.0003(8) -0.0028(8)
C18 0.0225(13) 0.0300(14) 0.0265(14) -0.0081(11) 0.0002(11) 0.0003(11)
O4 0.0295(10) 0.0264(9) 0.0157(8) -0.0024(7) 0.0031(7) -0.0093(7)
C13 0.0272(14) 0.0262(14) 0.0232(13) 0.0016(11) 0.0017(11) -0.0093(11)
C3 0.0184(12) 0.0240(13) 0.0173(12) 0.0021(10) 0.0045(9) -0.0040(10)
C23 0.0284(14) 0.0272(14) 0.0236(13) -0.0061(11) 0.0057(11) -0.0027(11)
N5 0.0247(12) 0.0396(13) 0.0270(11) -0.0066(10) 0.0052(9) -0.0054(10)
C10 0.0298(15) 0.0329(15) 0.0291(14) -0.0047(12) 0.0111(12) -0.0158(12)
N3 0.0215(11) 0.0229(11) 0.0216(10) -0.0038(9) -0.0014(9) -0.0024(9)
N1 0.0227(11) 0.0271(12) 0.0213(11) -0.0009(9) 0.0000(9) -0.0082(9)
C19 0.0179(12) 0.0200(13) 0.0271(13) -0.0045(10) -0.0010(10) 0.0001(10)
C4 0.0195(12) 0.0195(12) 0.0165(11) -0.0010(9) 0.0028(9) -0.0027(9)
C22 0.0261(14) 0.0311(15) 0.0249(13) -0.0038(11) 0.0070(11) -0.0042(11)
C8 0.0196(12) 0.0202(12) 0.0160(11) -0.0014(10) 0.0031(9) -0.0015(10)
C2 0.0194(12) 0.0221(13) 0.0167(12) -0.0034(9) 0.0046(9) -0.0017(9)
C16 0.0223(13) 0.0252(13) 0.0219(13) -0.0067(10) -0.0012(10) -0.0046(10)
C20 0.0259(14) 0.0241(14) 0.0218(12) -0.0033(10) 0.0038(10) -0.0032(10)
C5 0.0263(14) 0.0271(14) 0.0162(12) -0.0046(10) 0.0072(10) -0.0057(10)
C6 0.0282(14) 0.0306(14) 0.0212(12) -0.0035(11) 0.0113(10) -0.0096(12)
C17 0.0216(14) 0.0369(16) 0.0300(14) -0.0040(12) 0.0041(11) -0.0088(11)
C11 0.0263(16) 0.061(2) 0.051(2) 0.0116(17) 0.0104(14) 0.0022(15)
C15 0.057(2) 0.0478(19) 0.0293(15) 0.0020(14) 0.0033(14) -0.0350(16)
C12 0.0395(18) 0.050(2) 0.0398(17) 0.0182(15) 0.0082(14) -0.0013(15)
C21 0.0206(13) 0.0248(13) 0.0242(13) -0.0081(11) -0.0005(10) -0.0011(10)
C14 0.053(2) 0.053(2) 0.0226(14) 0.0023(13) 0.0042(13) -0.0283(16)
O6 0.0240(9) 0.0247(9) 0.0231(9) -0.0033(7) 0.0043(7) 0.0005(7)
O7 0.0271(10) 0.0275(10) 0.0216(9) 0.0029(7) 0.0013(7) 0.0010(8)
O8 0.089(2) 0.0491(15) 0.0552(16) -0.0164(12) 0.0254(15) 0.0102(15)

loop_
_atom_type_symbol
_atom_type_description
_atom_type_scat_dispersion_real
_atom_type_scat_dispersion_imag
_atom_type_scat_source
C C 0.0033 0.0016 'International Tables Vol C Tables 4.2.6.8 and 6.1.1.4'
H H 0.0000 0.0000 'International Tables Vol C Tables 4.2.6.8 and 6.1.1.4'
Co Co 0.3494 0.9721 'International Tables Vol C Tables 4.2.6.8 and 6.1.1.4'
N N 0.0061 0.0033 'International Tables Vol C Tables 4.2.6.8 and 6.1.1.4'
O O 0.0106 0.0060 'International Tables Vol C Tables 4.2.6.8 and 6.1.1.4'

loop_
_geom_angle_atom_site_label_1
_geom_angle_atom_site_label_2
_geom_angle_atom_site_label_3
_geom_angle
_geom_angle_site_symmetry_1
_geom_angle_site_symmetry_3
_geom_angle_publ_flag
O1 Co1 O4 89.50(6) . 4_565 ?
O1 Co1 N3 90.95(7) . 2_746 ?
O1 Co1 N1 90.92(7) . . ?
O1 Co1 O6 91.30(6) . . ?
O1 Co1 O7 177.40(6) . . ?
O4 Co1 N3 175.93(7) 4_565 2_746 ?
O4 Co1 N1 89.65(7) 4_565 . ?
O4 Co1 O6 87.54(6) 4_565 . ?
O4 Co1 O7 90.43(6) 4_565 . ?
N3 Co1 O6 88.41(7) 2_746 . ?
N3 Co1 O7 88.93(7) 2_746 . ?
N1 Co1 N3 94.39(8) . 2_746 ?
N1 Co1 O6 176.40(7) . . ?
N1 Co1 O7 91.67(7) . . ?
O6 Co1 O7 86.11(6) . . ?
O1 C1 C2 116.0(2) . . ?
O2 C1 O1 125.6(2) . . ?
O2 C1 C2 118.4(2) . . ?
C1 O1 Co1 128.55(15) . . ?
C13 N2 C16 127.1(2) . . ?
C13 N2 C15 106.0(2) . . ?
C15 N2 C16 126.9(2) . . ?
H9A C9 H9B 108.5 . . ?
O5 C9 H9A 110.2 . . ?
O5 C9 H9B 110.2 . . ?
O5 C9 C10 107.6(2) . . ?
C10 C9 H9A 110.2 . . ?
C10 C9 H9B 110.2 . . ?
C6 O5 C9 117.15(19) . . ?
C2 C7 H7 120.4 . . ?
C6 C7 H7 120.4 . . ?
C6 C7 C2 119.1(2) . . ?
C23 N4 C19 128.1(2) . . ?
C21 N4 C23 106.9(2) . . ?
C21 N4 C19 124.8(2) . . ?
N5 C18 H18 118.7 . . ?
N5 C18 C19 122.7(2) . . ?
C19 C18 H18 118.7 . . ?
C8 O4 Co1 127.70(15) . 4_566 ?
N2 C13 H13 123.9 . . ?
N1 C13 N2 112.2(2) . . ?
N1 C13 H13 123.9 . . ?
C4 C3 H3 119.7 . . ?
C2 C3 H3 119.7 . . ?
C2 C3 C4 120.5(2) . . ?
N4 C23 H23 126.9 . . ?
C22 C23 N4 106.2(2) . . ?
C22 C23 H23 126.9 . . ?
C18 N5 C17 117.9(2) . . ?
C11 C10 C9 120.7(3) . . ?
C11 C10 C12 118.2(2) . 3_457 ?
C12 C10 C9 121.1(3) 3_457 . ?
C22 N3 Co1 130.42(16) . 2_756 ?
C21 N3 Co1 123.37(17) . 2_756 ?
C21 N3 C22 105.3(2) . . ?
C13 N1 Co1 126.91(17) . . ?
C13 N1 C14 105.3(2) . . ?
C14 N1 Co1 127.02(16) . . ?
C18 C19 N4 119.7(2) . . ?
C18 C19 C20 119.9(2) . . ?
C20 C19 N4 120.4(2) . . ?
C3 C4 C8 119.1(2) . . ?
C5 C4 C3 119.7(2) . . ?
C5 C4 C8 121.2(2) . . ?
C23 C22 N3 109.9(2) . . ?
C23 C22 H22 125.1 . . ?
N3 C22 H22 125.1 . . ?
O3 C8 O4 125.3(2) . . ?
O3 C8 C4 116.9(2) . . ?
O4 C8 C4 117.8(2) . . ?
C7 C2 C1 120.2(2) . . ?
C3 C2 C1 119.7(2) . . ?
C3 C2 C7 120.1(2) . . ?
C20 C16 N2 119.9(2) . . ?
C17 C16 N2 120.3(2) . . ?
C17 C16 C20 119.7(2) . . ?
C19 C20 C16 117.2(2) . . ?
C19 C20 H20 121.4 . . ?
C16 C20 H20 121.4 . . ?
C4 C5 H5 119.9 . . ?
C4 C5 C6 120.1(2) . . ?
C6 C5 H5 119.9 . . ?
O5 C6 C7 124.7(2) . . ?
O5 C6 C5 114.8(2) . . ?
C7 C6 C5 120.5(2) . . ?
N5 C17 C16 122.5(2) . . ?
N5 C17 H17 118.8 . . ?
C16 C17 H17 118.8 . . ?
C10 C11 H11 119.5 . . ?
C10 C11 C12 121.1(3) . . ?
C12 C11 H11 119.5 . . ?
N2 C15 H15 126.8 . . ?
C14 C15 N2 106.4(2) . . ?
C14 C15 H15 126.8 . . ?
C10 C12 H12 119.7 3_457 . ?
C11 C12 C10 120.7(3) . 3_457 ?
C11 C12 H12 119.7 . . ?
N4 C21 H21 124.2 . . ?
N3 C21 N4 111.7(2) . . ?
N3 C21 H21 124.2 . . ?
N1 C14 H14 124.9 . . ?
C15 C14 N1 110.2(2) . . ?
C15 C14 H14 124.9 . . ?
Co1 O6 H6A 109.4 . . ?
Co1 O6 H6B 111.8 . . ?
H6A O6 H6B 101.5 . . ?
Co1 O7 H7A 109.5 . . ?
Co1 O7 H7B 96.2 . . ?
H7A O7 H7B 100.9 . . ?
H8A O8 H8B 109.5 . . ?

loop_
_geom_bond_atom_site_label_1
_geom_bond_atom_site_label_2
_geom_bond_distance
_geom_bond_site_symmetry_2
_geom_bond_publ_flag
Co1 O1 2.0824(16) . ?
Co1 O4 2.0937(16) 4_565 ?
Co1 N3 2.1299(19) 2_746 ?
Co1 N1 2.111(2) . ?
Co1 O6 2.1330(16) . ?
Co1 O7 2.1956(17) . ?
C1 O1 1.267(3) . ?
C1 O2 1.243(3) . ?
C1 C2 1.513(3) . ?
N2 C13 1.350(3) . ?
N2 C16 1.427(3) . ?
N2 C15 1.381(3) . ?
C9 H9A 0.9700 . ?
C9 H9B 0.9700 . ?
C9 O5 1.423(3) . ?
C9 C10 1.502(3) . ?
O5 C6 1.376(3) . ?
O3 C8 1.251(3) . ?
C7 H7 0.9300 . ?
C7 C2 1.396(3) . ?
C7 C6 1.388(3) . ?
N4 C23 1.373(3) . ?
N4 C19 1.424(3) . ?
N4 C21 1.358(3) . ?
C18 H18 0.9300 . ?
C18 N5 1.329(3) . ?
C18 C19 1.380(3) . ?
O4 Co1 2.0937(16) 4_566 ?
O4 C8 1.260(3) . ?
C13 H13 0.9300 . ?
C13 N1 1.308(3) . ?
C3 H3 0.9300 . ?
C3 C4 1.393(3) . ?
C3 C2 1.379(3) . ?
C23 H23 0.9300 . ?
C23 C22 1.348(3) . ?
N5 C17 1.339(3) . ?
C10 C11 1.375(4) . ?
C10 C12 1.379(4) 3_457 ?
N3 Co1 2.1300(19) 2_756 ?
N3 C22 1.389(3) . ?
N3 C21 1.306(3) . ?
N1 C14 1.374(3) . ?
C19 C20 1.382(3) . ?
C4 C8 1.505(3) . ?
C4 C5 1.375(3) . ?
C22 H22 0.9300 . ?
C16 C20 1.386(3) . ?
C16 C17 1.380(3) . ?
C20 H20 0.9300 . ?
C5 H5 0.9300 . ?
C5 C6 1.391(3) . ?
C17 H17 0.9300 . ?
C11 H11 0.9300 . ?
C11 C12 1.378(4) . ?
C15 H15 0.9300 . ?
C15 C14 1.343(4) . ?
C12 C10 1.379(4) 3_457 ?
C12 H12 0.9300 . ?
C21 H21 0.9300 . ?
C14 H14 0.9300 . ?
O6 H6A 0.8200 . ?
O6 H6B 0.8280 . ?
O7 H7A 0.8200 . ?
O7 H7B 0.8196 . ?
O8 H8A 0.8505 . ?
O8 H8B 0.8499 . ?

loop_
_geom_hbond_atom_site_label_D
_geom_hbond_atom_site_label_H
_geom_hbond_atom_site_label_A
_geom_hbond_distance_DH
_geom_hbond_distance_HA
_geom_hbond_distance_DA
_geom_hbond_angle_DHA
_geom_hbond_site_symmetry_A
O6 H6A O2 0.82 1.93 2.669(2) 150.0 .
O6 H6B O7 0.83 1.99 2.813(2) 170.8 3_656
O7 H7A N5 0.82 2.28 2.854(3) 127.8 4_565
O7 H7B O3 0.82 1.74 2.545(2) 165.3 4_565
O7 H7B O4 0.82 2.65 3.045(2) 111.0 4_565
O8 H8A O1 0.85 2.11 2.942(3) 164.2 .
O8 H8B O4 0.85 2.41 2.985(3) 125.6 4_565

loop_
_geom_torsion_atom_site_label_1
_geom_torsion_atom_site_label_2
_geom_torsion_atom_site_label_3
_geom_torsion_atom_site_label_4
_geom_torsion
_geom_torsion_site_symmetry_1
_geom_torsion_site_symmetry_2
_geom_torsion_site_symmetry_3
_geom_torsion_site_symmetry_4
_geom_torsion_publ_flag
Co1 O4 C8 O3 5.4(4) 4_566 . . . ?
Co1 O4 C8 C4 -174.32(15) 4_566 . . . ?
Co1 N3 C22 C23 169.86(17) 2_756 . . . ?
Co1 N3 C21 N4 -170.58(15) 2_756 . . . ?
Co1 N1 C14 C15 170.7(2) . . . . ?
O1 C1 C2 C7 179.2(2) . . . . ?
O1 C1 C2 C3 -4.6(3) . . . . ?
O2 C1 O1 Co1 -20.9(4) . . . . ?
O2 C1 C2 C7 -3.3(3) . . . . ?
O2 C1 C2 C3 173.0(2) . . . . ?
N2 C13 N1 Co1 -171.13(17) . . . . ?
N2 C13 N1 C14 -0.9(3) . . . . ?
N2 C16 C20 C19 179.2(2) . . . . ?
N2 C16 C17 N5 178.6(2) . . . . ?
N2 C15 C14 N1 0.1(4) . . . . ?
C9 O5 C6 C7 -1.7(4) . . . . ?
C9 O5 C6 C5 179.9(2) . . . . ?
C9 C10 C11 C12 -179.5(3) . . . . ?
O5 C9 C10 C11 -69.0(4) . . . . ?
O5 C9 C10 C12 111.2(3) . . . 3_457 ?
N4 C23 C22 N3 -0.5(3) . . . . ?
N4 C19 C20 C16 -178.9(2) . . . . ?
C18 N5 C17 C16 2.1(4) . . . . ?
C18 C19 C20 C16 1.9(4) . . . . ?
C13 N2 C16 C20 154.0(3) . . . . ?
C13 N2 C16 C17 -27.9(4) . . . . ?
C13 N2 C15 C14 -0.7(3) . . . . ?
C13 N1 C14 C15 0.5(4) . . . . ?
C3 C4 C8 O3 14.9(3) . . . . ?
C3 C4 C8 O4 -165.3(2) . . . . ?
C3 C4 C5 C6 -0.4(4) . . . . ?
C23 N4 C19 C18 141.0(3) . . . . ?
C23 N4 C19 C20 -38.1(4) . . . . ?
C23 N4 C21 N3 -0.1(3) . . . . ?
N5 C18 C19 N4 177.7(2) . . . . ?
N5 C18 C19 C20 -3.2(4) . . . . ?
C10 C9 O5 C6 179.2(2) . . . . ?
C10 C11 C12 C10 -0.3(5) . . . 3_457 ?
C19 N4 C23 C22 -174.3(2) . . . . ?
C19 N4 C21 N3 174.8(2) . . . . ?
C19 C18 N5 C17 1.2(4) . . . . ?
C4 C3 C2 C1 -175.1(2) . . . . ?
C4 C3 C2 C7 1.2(4) . . . . ?
C4 C5 C6 O5 -179.7(2) . . . . ?
C4 C5 C6 C7 1.8(4) . . . . ?
C22 N3 C21 N4 -0.2(3) . . . . ?
C8 C4 C5 C6 -179.5(2) . . . . ?
C2 C1 O1 Co1 156.42(15) . . . . ?
C2 C7 C6 O5 179.9(2) . . . . ?
C2 C7 C6 C5 -1.8(4) . . . . ?
C2 C3 C4 C8 178.1(2) . . . . ?
C2 C3 C4 C5 -1.1(4) . . . . ?
C16 N2 C13 N1 178.8(2) . . . . ?
C16 N2 C15 C14 -178.5(3) . . . . ?
C20 C16 C17 N5 -3.2(4) . . . . ?
C5 C4 C8 O3 -165.9(2) . . . . ?
C5 C4 C8 O4 13.9(3) . . . . ?
C6 C7 C2 C1 176.5(2) . . . . ?
C6 C7 C2 C3 0.3(4) . . . . ?
C17 C16 C20 C19 1.1(4) . . . . ?
C15 N2 C13 N1 1.0(3) . . . . ?
C15 N2 C16 C20 -28.7(4) . . . . ?
C15 N2 C16 C17 149.5(3) . . . . ?
C12 C10 C11 C12 0.3(5) 3_457 . . . ?
C21 N4 C23 C22 0.3(3) . . . . ?
C21 N4 C19 C18 -32.7(3) . . . . ?
C21 N4 C19 C20 148.2(2) . . . . ?
C21 N3 C22 C23 0.4(3) . . . . ?
